data_7039904
loop_
_publ_author_name
'Herasymchuk, Khrystyna'
'Chiang, Linus'
'Hayes, Cassandra E.'
'Brown, Matthew L.'
'Ovens, Jeffrey S.'
'Patrick, Brian O.'
'Leznoff, Daniel B.'
'Storr, Tim'

_publ_section_title
;
 Synthesis and electronic structure determination of uranium(vi) ligand
 radical complexes.
;
_journal_issue 31
_journal_name_full 'Dalton transactions (Cambridge, England : 2003)'
_journal_page_first 12576
_journal_page_last 12586
_journal_paper_doi 10.1039/c6dt02089e
_journal_volume 45
_journal_year 2016
_chemical_formula_moiety 'C36 H48 N2 O5 U, 0.5(C1 H4 O)'
_chemical_formula_sum 'C36.5 H50 N2 O5.5 U'
_chemical_formula_weight 842.81
_chemical_name_common UO2(Salophen)tBu
_chemical_name_systematic
;
 ?
;
_space_group_crystal_system orthorhombic
_space_group_IT_number 61
_space_group_name_Hall '-P 2ac 2ab'
_space_group_name_H-M_alt 'P b c a'
_symmetry_space_group_name_Hall '-P 2ac 2ab'
_symmetry_space_group_name_H-M 'P b c a'
_atom_sites_solution_hydrogens mixed
_atom_sites_solution_primary direct
_audit_creation_date 2016-03-07
_audit_creation_method
;
Olex2 1.2
(compiled 2016.02.19 svn.r3266 for OlexSys, GUI svn.r5155)
;
_audit_update_record
;
2016-05-20 deposited with the CCDC.
2016-07-13 downloaded from the CCDC.
;
_cell_angle_alpha 90
_cell_angle_beta 90
_cell_angle_gamma 90
_cell_formula_units_Z 8
_cell_length_a 12.9744(6)
_cell_length_b 17.1766(7)
_cell_length_c 34.6304(13)
_cell_measurement_reflns_used 9734
_cell_measurement_temperature 296.15
_cell_measurement_theta_max 70.08
_cell_measurement_theta_min 3.83
_cell_volume 7717.6(6)
_computing_cell_refinement 'SAINT v8.34A (Bruker, 2013)'
_computing_data_reduction 'SAINT v8.34A (Bruker, 2013)'
_computing_molecular_graphics 'Olex2 (Dolomanov et al., 2009), ShelXle (H\"ubschle et al., 2011)'
_computing_publication_material 'Olex2 (Dolomanov et al., 2009)'
_computing_structure_refinement 'SHELXL-2014/7 (Sheldrick, 2014)'
_computing_structure_solution 'SHELXT 2014/4 (Sheldrick, 2014)'
_diffrn_ambient_temperature 296.15
_diffrn_detector 'Bruker APEX2 area detector'
_diffrn_detector_area_resol_mean 8.3
_diffrn_detector_type 'CCD area detector'
_diffrn_measured_fraction_theta_full 1.000
_diffrn_measured_fraction_theta_max 1.000
_diffrn_measurement_device 'three-circle diffractometer'
_diffrn_measurement_device_type 'Bruker APEX-II DUO CCD'
_diffrn_measurement_method '\f and \w scans'
_diffrn_radiation_monochromator 'multilayer mirror optics'
_diffrn_radiation_probe x-ray
_diffrn_radiation_type CuK\a
_diffrn_radiation_wavelength 1.54178
_diffrn_reflns_av_unetI/netI 0.0641
_diffrn_reflns_Laue_measured_fraction_full 1.000
_diffrn_reflns_Laue_measured_fraction_max 1.000
_diffrn_reflns_limit_h_max 15
_diffrn_reflns_limit_h_min 0
_diffrn_reflns_limit_k_max 20
_diffrn_reflns_limit_k_min 0
_diffrn_reflns_limit_l_max 41
_diffrn_reflns_limit_l_min 0
_diffrn_reflns_number 7065
_diffrn_reflns_point_group_measured_fraction_full 1.000
_diffrn_reflns_point_group_measured_fraction_max 1.000
_diffrn_reflns_theta_full 67.679
_diffrn_reflns_theta_max 68.236
_diffrn_reflns_theta_min 2.552
_diffrn_source 'Microfocus sealed X-ray tub fitted with HELIOS multilayer optics'
_diffrn_source_target Cu
_diffrn_standards_number 0
_exptl_absorpt_coefficient_mu 12.163
_exptl_absorpt_correction_T_max 0.753396
_exptl_absorpt_correction_T_min 0.256267
_exptl_absorpt_correction_type multi-scan
_exptl_absorpt_process_details
;
 TWINABS-2012/1 (Bruker,2012) was used for absorption correction.
 
For component 2:
 wR2(int) was 0.1787 before and 0.1339 after correction.
 The Ratio of minimum to maximum transmission is 0.34.
 The \l/2 correction factor is Not present

Final HKLF 4 output contains 196361 reflections, Rint = 0.1060
 (79939 with I > 3sig(I), Rint = 0.0898)
;
_exptl_crystal_colour 'dark red'
_exptl_crystal_colour_modifier dark
_exptl_crystal_colour_primary red
_exptl_crystal_density_diffrn 1.451
_exptl_crystal_description prism
_exptl_crystal_F_000 3352
_exptl_crystal_recrystallization_method 'Crystallized via slow evaporation from methanol'
_exptl_crystal_size_max 0.738
_exptl_crystal_size_mid 0.214
_exptl_crystal_size_min 0.164
_refine_diff_density_max 4.815
_refine_diff_density_min -2.866
_refine_diff_density_rms 0.226
_refine_ls_extinction_coef 0.000052(14)
_refine_ls_extinction_expression Fc^*^=kFc[1+0.001xFc^2^\l^3^/sin(2\q)]^-1/4^
_refine_ls_extinction_method 'SHELXL-2014/7 (Sheldrick 2014'
_refine_ls_goodness_of_fit_ref 0.993
_refine_ls_hydrogen_treatment constr
_refine_ls_matrix_type full
_refine_ls_number_parameters 412
_refine_ls_number_reflns 7065
_refine_ls_number_restraints 36
_refine_ls_restrained_S_all 0.999
_refine_ls_R_factor_all 0.0774
_refine_ls_R_factor_gt 0.0681
_refine_ls_shift/su_max 0.002
_refine_ls_shift/su_mean 0.000
_refine_ls_structure_factor_coef Fsqd
_refine_ls_weighting_details 'w=1/[\s^2^(Fo^2^)+(0.1373P)^2^] where P=(Fo^2^+2Fc^2^)/3'
_refine_ls_weighting_scheme calc
_refine_ls_wR_factor_gt 0.1896
_refine_ls_wR_factor_ref 0.1937
_reflns_Friedel_coverage 0.000
_reflns_number_gt 5124
_reflns_number_total 7065
_reflns_threshold_expression 'I > 2\s(I)'
_cod_data_source_file c6dt02089e2.cif
_cod_data_source_block twin4_a
_cod_depositor_comments 'Adding full bibliography for 7039904--7039905.cif.'
_cod_original_formula_sum 'C36.50 H50 N2 O5.50 U'
_cod_database_code 7039904
_shelxl_version_number 2014-3
_shelx_space_group_comment
;
The symmetry employed for this shelxl refinement is uniquely defined
by the following loop, which should always be used as a source of
symmetry information in preference to the above space-group names.
They are only intended as comments.
;
_olex2_refinement_description
;
1. Twinned data refinement
 Scales: 1 0
2. Fixed Uiso
 At 1.2 times of:
  All C(H) groups
 At 1.5 times of:
  All C(H,H,H) groups, All O(H,H) groups
3. Rigid body (RIGU) restrains
 C24, C35, C34, C36
 with sigma for 1-2 distances of 0.004 and sigma for 1-3 distances of 0.004
 C21, C25, C26, C27
 with sigma for 1-2 distances of 0.004 and sigma for 1-3 distances of 0.004
4.a Rotating group:
 O5(H5A,H5B)
4.b Aromatic/amide H refined with riding coordinates:
 C3(H3), C4(H4), C5(H5), C6(H6), C7(H7), C8(H8), C10(H10), C12(H12), C18(H18),
 C20(H20)
4.c Idealised Me refined as rotating group:
 C25(H25A,H25B,H25C), C26(H26A,H26B,H26C), C27(H27A,H27B,H27C), C28(H28A,H28B,
 H28C), C29(H29A,H29B,H29C), C30(H30A,H30B,H30C), C31(H31A,H31B,H31C), C32(H32A,
 H32B,H32C), C33(H33A,H33B,H33C), C34(H34A,H34B,H34C), C35(H35A,H35B,H35C),
 C36(H36A,H36B,H36C)
;
_olex2_exptl_crystal_mounting_method 'MiTeGen dual-thickness MicroMounts using parabar oil'
_olex2_submission_special_instructions 'No special instructions were received'

loop_
_space_group_symop_operation_xyz
'x, y, z'
'-x+1/2, -y, z+1/2'
'-x, y+1/2, -z+1/2'
'x+1/2, -y+1/2, -z'
'-x, -y, -z'
'x-1/2, y, -z-1/2'
'x, -y-1/2, z-1/2'
'-x-1/2, y-1/2, z'

loop_
_atom_site_label
_atom_site_type_symbol
_atom_site_fract_x
_atom_site_fract_y
_atom_site_fract_z
_atom_site_U_iso_or_equiv
_atom_site_adp_type
_atom_site_occupancy
_atom_site_site_symmetry_order
_atom_site_calc_flag
_atom_site_refinement_flags_posn
_atom_site_refinement_flags_adp
U1 U 0.56937(2) 0.09315(2) 0.26689(2) 0.03457(18) Uani 1 1 d . .
N1 N 0.6600(6) 0.0348(4) 0.32479(19) 0.0374(17) Uani 1 1 d . .
O1 O 0.6757(6) 0.1570(4) 0.2583(2) 0.0508(18) Uani 1 1 d . .
C1 C 0.7068(7) -0.0708(5) 0.2823(2) 0.0340(19) Uani 1 1 d . .
O2 O 0.4738(6) 0.0219(5) 0.27536(19) 0.0568(19) Uani 1 1 d . .
C2 C 0.6883(7) -0.0439(5) 0.3200(2) 0.0336(19) Uani 1 1 d . .
N2 N 0.6911(6) -0.0149(4) 0.2519(2) 0.0355(17) Uani 1 1 d . .
C3 C 0.6936(9) -0.0961(5) 0.3505(3) 0.046(2) Uani 1 1 d . .
H3 H 0.6792 -0.0793 0.3754 0.055 Uiso 1 1 calc R U
O3 O 0.5715(4) 0.0750(4) 0.20357(18) 0.0352(14) Uani 1 1 d . .
C4 C 0.7203(9) -0.1731(5) 0.3439(3) 0.050(3) Uani 1 1 d . .
H4 H 0.7265 -0.2072 0.3647 0.060 Uiso 1 1 calc R U
O4 O 0.5333(6) 0.1641(4) 0.31978(18) 0.0497(17) Uani 1 1 d . .
O5 O 0.4144(7) 0.1757(5) 0.2449(3) 0.067(2) Uani 1 1 d . .
H5A H 0.4054 0.2262 0.2585 0.100 Uiso 1 1 d R U
H5B H 0.3468 0.1504 0.2481 0.100 Uiso 1 1 d R U
C5 C 0.7376(9) -0.1993(5) 0.3072(3) 0.051(3) Uani 1 1 d . .
H5 H 0.7546 -0.2512 0.3029 0.061 Uiso 1 1 calc R U
C6 C 0.7297(9) -0.1482(5) 0.2765(3) 0.051(3) Uani 1 1 d . .
H6 H 0.7400 -0.1664 0.2515 0.061 Uiso 1 1 calc R U
C7 C 0.7433(8) -0.0252(5) 0.2206(3) 0.041(2) Uani 1 1 d . .
H7 H 0.7941 -0.0634 0.2212 0.049 Uiso 1 1 calc R U
C8 C 0.6808(8) 0.0689(5) 0.3570(2) 0.037(2) Uani 1 1 d . .
H8 H 0.7249 0.0417 0.3733 0.044 Uiso 1 1 calc R U
C9 C 0.7303(8) 0.0172(5) 0.1844(2) 0.039(2) Uani 1 1 d . .
C10 C 0.8008(8) 0.0019(6) 0.1551(3) 0.045(2) Uani 1 1 d . .
H10 H 0.8573 -0.0298 0.1603 0.054 Uiso 1 1 calc R U
C11 C 0.7889(9) 0.0329(6) 0.1184(3) 0.050(2) Uani 1 1 d . .
C12 C 0.7053(9) 0.0814(7) 0.1131(3) 0.056(3) Uani 1 1 d . .
H12 H 0.6975 0.1034 0.0887 0.067 Uiso 1 1 calc R U
C13 C 0.6317(9) 0.1007(6) 0.1407(3) 0.052(3) Uani 1 1 d . .
C14 C 0.6443(7) 0.0651(6) 0.1771(2) 0.040(2) Uani 1 1 d . .
C15 C 0.6462(8) 0.1426(5) 0.3715(2) 0.039(2) Uani 1 1 d . .
C16 C 0.5698(7) 0.1869(5) 0.3527(3) 0.038(2) Uani 1 1 d . .
C17 C 0.5339(9) 0.2559(5) 0.3711(3) 0.044(2) Uani 1 1 d . .
C18 C 0.5760(8) 0.2749(6) 0.4066(3) 0.052(3) Uani 1 1 d . .
H18 H 0.5518 0.3196 0.4187 0.062 Uiso 1 1 calc R U
C19 C 0.6522(9) 0.2317(5) 0.4257(2) 0.048(2) Uani 1 1 d . .
C20 C 0.6854(8) 0.1658(5) 0.4079(2) 0.041(2) Uani 1 1 d . .
H20 H 0.7351 0.1351 0.4199 0.050 Uiso 1 1 calc R U
C21 C 0.8628(10) 0.0141(7) 0.0848(3) 0.066(3) Uani 1 1 d . U
C22 C 0.5417(10) 0.1580(9) 0.1332(3) 0.070(4) Uani 1 1 d . .
C23 C 0.4518(9) 0.3082(7) 0.3525(3) 0.059(3) Uani 1 1 d . .
C24 C 0.6939(15) 0.2590(8) 0.4650(3) 0.093(4) Uani 1 1 d . U
C25 C 0.9538(12) -0.0330(10) 0.0979(4) 0.097(4) Uani 1 1 d . U
H25A H 1.0050 -0.0339 0.0779 0.145 Uiso 1 1 calc R U
H25B H 0.9321 -0.0853 0.1034 0.145 Uiso 1 1 calc R U
H25C H 0.9825 -0.0101 0.1208 0.145 Uiso 1 1 calc R U
C26 C 0.9042(12) 0.0914(8) 0.0675(4) 0.080(4) Uani 1 1 d . U
H26A H 0.9455 0.0804 0.0452 0.120 Uiso 1 1 calc R U
H26B H 0.9455 0.1178 0.0865 0.120 Uiso 1 1 calc R U
H26C H 0.8473 0.1240 0.0603 0.120 Uiso 1 1 calc R U
C27 C 0.8017(13) -0.0258(10) 0.0530(4) 0.102(5) Uani 1 1 d . U
H27A H 0.8418 -0.0268 0.0297 0.153 Uiso 1 1 calc R U
H27B H 0.7388 0.0023 0.0485 0.153 Uiso 1 1 calc R U
H27C H 0.7858 -0.0782 0.0606 0.153 Uiso 1 1 calc R U
C28 C 0.5473(13) 0.1925(12) 0.0918(4) 0.119(7) Uani 1 1 d . .
H28A H 0.5456 0.1510 0.0732 0.178 Uiso 1 1 calc R U
H28B H 0.6102 0.2214 0.0889 0.178 Uiso 1 1 calc R U
H28C H 0.4896 0.2265 0.0876 0.178 Uiso 1 1 calc R U
C29 C 0.4408(10) 0.1150(10) 0.1376(4) 0.080(4) Uani 1 1 d . .
H29A H 0.3848 0.1490 0.1309 0.121 Uiso 1 1 calc R U
H29B H 0.4330 0.0982 0.1639 0.121 Uiso 1 1 calc R U
H29C H 0.4403 0.0705 0.1208 0.121 Uiso 1 1 calc R U
C30 C 0.5531(11) 0.2280(8) 0.1607(4) 0.077(4) Uani 1 1 d . .
H30A H 0.6184 0.2528 0.1564 0.115 Uiso 1 1 calc R U
H30B H 0.5494 0.2103 0.1870 0.115 Uiso 1 1 calc R U
H30C H 0.4986 0.2646 0.1560 0.115 Uiso 1 1 calc R U
C31 C 0.4885(12) 0.3390(7) 0.3138(3) 0.077(4) Uani 1 1 d . .
H31A H 0.5256 0.2988 0.3004 0.116 Uiso 1 1 calc R U
H31B H 0.5331 0.3828 0.3178 0.116 Uiso 1 1 calc R U
H31C H 0.4302 0.3547 0.2986 0.116 Uiso 1 1 calc R U
C32 C 0.4229(14) 0.3769(9) 0.3782(5) 0.106(6) Uani 1 1 d . .
H32A H 0.4824 0.4092 0.3822 0.159 Uiso 1 1 calc R U
H32B H 0.3986 0.3579 0.4026 0.159 Uiso 1 1 calc R U
H32C H 0.3696 0.4067 0.3659 0.159 Uiso 1 1 calc R U
C33 C 0.3519(11) 0.2595(8) 0.3461(4) 0.084(4) Uani 1 1 d . .
H33A H 0.2970 0.2934 0.3381 0.126 Uiso 1 1 calc R U
H33B H 0.3331 0.2341 0.3697 0.126 Uiso 1 1 calc R U
H33C H 0.3640 0.2212 0.3264 0.126 Uiso 1 1 calc R U
C34 C 0.7740(16) 0.2045(10) 0.4822(4) 0.117(5) Uani 1 1 d . U
H34A H 0.8366 0.2079 0.4675 0.175 Uiso 1 1 calc R U
H34B H 0.7486 0.1521 0.4815 0.175 Uiso 1 1 calc R U
H34C H 0.7875 0.2193 0.5084 0.175 Uiso 1 1 calc R U
C35 C 0.7443(19) 0.3352(11) 0.4604(6) 0.155(7) Uani 1 1 d . U
H35A H 0.7094 0.3731 0.4761 0.232 Uiso 1 1 calc R U
H35B H 0.7414 0.3508 0.4338 0.232 Uiso 1 1 calc R U
H35C H 0.8150 0.3315 0.4684 0.232 Uiso 1 1 calc R U
C36 C 0.609(2) 0.2612(14) 0.4931(5) 0.167(7) Uani 1 1 d . U
H36A H 0.5441 0.2573 0.4797 0.251 Uiso 1 1 calc R U
H36B H 0.6111 0.3093 0.5072 0.251 Uiso 1 1 calc R U
H36C H 0.6153 0.2183 0.5107 0.251 Uiso 1 1 calc R U

loop_
_atom_site_aniso_label
_atom_site_aniso_U_11
_atom_site_aniso_U_22
_atom_site_aniso_U_33
_atom_site_aniso_U_23
_atom_site_aniso_U_13
_atom_site_aniso_U_12
U1 0.0399(3) 0.0322(2) 0.0316(2) -0.00166(11) -0.00416(10) 0.00267(12)
N1 0.049(5) 0.030(4) 0.034(4) -0.002(3) -0.001(3) 0.014(4)
O1 0.054(5) 0.043(4) 0.055(4) -0.003(3) -0.007(3) 0.002(3)
C1 0.039(6) 0.026(4) 0.037(4) 0.004(4) -0.005(4) 0.008(4)
O2 0.057(5) 0.064(5) 0.049(4) 0.001(3) -0.005(3) -0.016(4)
C2 0.041(6) 0.023(4) 0.037(5) -0.001(3) -0.007(3) 0.006(4)
N2 0.052(5) 0.023(3) 0.032(4) -0.002(3) -0.005(3) 0.000(3)
C3 0.069(8) 0.035(5) 0.034(5) 0.002(4) -0.003(4) 0.010(5)
O3 0.017(3) 0.059(4) 0.029(3) -0.004(3) 0.001(2) 0.000(3)
C4 0.072(8) 0.033(5) 0.045(6) 0.008(4) -0.013(5) 0.013(5)
O4 0.065(5) 0.044(4) 0.040(4) -0.008(3) -0.012(3) 0.016(4)
O5 0.072(6) 0.044(4) 0.083(6) 0.007(4) -0.013(4) 0.025(4)
C5 0.071(8) 0.023(4) 0.059(6) -0.005(4) -0.010(5) 0.016(5)
C6 0.077(9) 0.034(5) 0.042(5) -0.016(4) -0.002(5) 0.006(5)
C7 0.039(6) 0.037(5) 0.046(5) -0.017(4) -0.019(4) -0.004(4)
C8 0.050(7) 0.026(4) 0.035(5) -0.001(3) -0.006(4) 0.005(4)
C9 0.049(7) 0.037(5) 0.033(4) -0.002(4) 0.001(4) -0.007(4)
C10 0.049(7) 0.045(5) 0.042(5) -0.004(4) -0.003(4) -0.004(5)
C11 0.057(7) 0.054(6) 0.038(5) -0.003(4) 0.004(4) -0.008(6)
C12 0.057(8) 0.075(7) 0.035(5) 0.008(5) -0.002(4) -0.005(6)
C13 0.047(7) 0.068(7) 0.041(6) 0.004(5) 0.000(4) -0.007(5)
C14 0.034(6) 0.058(6) 0.028(4) -0.007(4) -0.001(3) -0.012(5)
C15 0.060(7) 0.026(4) 0.031(4) -0.002(3) 0.006(4) 0.001(4)
C16 0.051(7) 0.030(4) 0.032(5) -0.002(4) 0.008(4) 0.002(4)
C17 0.057(7) 0.029(4) 0.046(5) -0.002(4) 0.007(4) 0.005(5)
C18 0.078(9) 0.041(5) 0.036(5) -0.010(4) 0.011(4) 0.013(5)
C19 0.069(8) 0.047(5) 0.028(5) -0.006(4) 0.006(4) 0.000(5)
C20 0.057(7) 0.038(5) 0.030(5) 0.004(4) 0.000(4) -0.001(4)
C21 0.069(7) 0.085(7) 0.043(5) -0.013(4) 0.015(4) -0.012(5)
C22 0.046(7) 0.111(11) 0.054(7) 0.039(7) 0.003(5) 0.015(7)
C23 0.063(8) 0.058(7) 0.056(7) 0.002(5) 0.007(5) 0.023(6)
C24 0.174(12) 0.073(7) 0.032(6) -0.031(5) -0.023(6) 0.023(7)
C25 0.095(9) 0.128(10) 0.067(7) -0.004(7) 0.029(6) 0.021(7)
C26 0.072(9) 0.104(8) 0.065(8) 0.003(6) 0.015(6) -0.013(6)
C27 0.102(10) 0.139(11) 0.066(7) -0.038(7) 0.014(6) -0.026(8)
C28 0.101(13) 0.174(18) 0.082(11) 0.076(12) 0.001(8) 0.041(12)
C29 0.055(9) 0.120(12) 0.067(9) 0.010(8) -0.014(6) 0.008(8)
C30 0.073(10) 0.065(8) 0.093(10) 0.024(8) 0.004(7) 0.006(7)
C31 0.101(12) 0.057(7) 0.074(8) 0.014(6) 0.003(7) 0.031(7)
C32 0.154(18) 0.084(10) 0.080(10) -0.023(8) -0.008(9) 0.075(10)
C33 0.059(9) 0.093(10) 0.100(10) 0.012(8) 0.008(7) 0.028(8)
C34 0.181(14) 0.109(10) 0.060(8) -0.021(7) -0.038(8) 0.015(9)
C35 0.253(19) 0.111(9) 0.100(12) -0.020(8) -0.066(11) -0.020(10)
C36 0.200(13) 0.24(2) 0.057(8) -0.032(11) -0.012(8) 0.030(11)

loop_
_atom_type_symbol
_atom_type_description
_atom_type_scat_dispersion_real
_atom_type_scat_dispersion_imag
_atom_type_scat_source
C C 0.0181 0.0091 'International Tables Vol C Tables 4.2.6.8 and 6.1.1.4'
H H 0.0000 0.0000 'International Tables Vol C Tables 4.2.6.8 and 6.1.1.4'
N N 0.0311 0.0180 'International Tables Vol C Tables 4.2.6.8 and 6.1.1.4'
O O 0.0492 0.0322 'International Tables Vol C Tables 4.2.6.8 and 6.1.1.4'
U U -4.3638 13.4090 'International Tables Vol C Tables 4.2.6.8 and 6.1.1.4'

loop_
_geom_angle_atom_site_label_1
_geom_angle_atom_site_label_2
_geom_angle_atom_site_label_3
_geom_angle
O2 U1 O1 173.9(4)
O2 U1 O3 94.3(3)
O1 U1 O3 85.0(3)
O2 U1 O4 95.4(3)
O1 U1 O4 87.9(3)
O3 U1 O4 152.3(2)
O2 U1 N2 87.9(3)
O1 U1 N2 86.1(3)
O3 U1 N2 71.4(2)
O4 U1 N2 134.9(2)
O2 U1 N1 85.5(3)
O1 U1 N1 90.9(3)
O3 U1 N1 136.3(2)
O4 U1 N1 70.5(2)
N2 U1 N1 64.9(2)
O2 U1 O5 83.2(3)
O1 U1 O5 102.5(3)
O3 U1 O5 78.2(3)
O4 U1 O5 77.3(3)
N2 U1 O5 147.5(3)
N1 U1 O5 144.6(3)
C8 N1 C2 118.9(7)
C8 N1 U1 127.1(6)
C2 N1 U1 114.0(5)
C6 C1 C2 119.3(8)
C6 C1 N2 124.6(8)
C2 C1 N2 115.8(7)
C3 C2 C1 119.1(7)
C3 C2 N1 122.9(8)
C1 C2 N1 118.0(7)
C7 N2 C1 116.6(8)
C7 N2 U1 127.7(6)
C1 N2 U1 115.7(5)
C4 C3 C2 120.4(9)
C4 C3 H3 119.8
C2 C3 H3 119.8
C14 O3 U1 135.3(5)
C5 C4 C3 120.5(8)
C5 C4 H4 119.8
C3 C4 H4 119.8
C16 O4 U1 143.5(6)
U1 O5 H5A 115.6
U1 O5 H5B 114.7
H5A O5 H5B 103.1
C4 C5 C6 119.6(8)
C4 C5 H5 120.2
C6 C5 H5 120.2
C1 C6 C5 121.2(9)
C1 C6 H6 119.4
C5 C6 H6 119.4
N2 C7 C9 126.3(9)
N2 C7 H7 116.9
C9 C7 H7 116.9
N1 C8 C15 129.7(8)
N1 C8 H8 115.1
C15 C8 H8 115.1
C10 C9 C14 119.9(8)
C10 C9 C7 117.2(9)
C14 C9 C7 122.5(8)
C11 C10 C9 121.6(10)
C11 C10 H10 119.2
C9 C10 H10 119.2
C12 C11 C10 116.2(9)
C12 C11 C21 120.9(9)
C10 C11 C21 122.9(10)
C11 C12 C13 126.3(10)
C11 C12 H12 116.9
C13 C12 H12 116.9
C12 C13 C14 115.6(10)
C12 C13 C22 123.7(9)
C14 C13 C22 120.8(9)
O3 C14 C13 118.7(9)
O3 C14 C9 120.8(8)
C13 C14 C9 120.4(9)
C16 C15 C20 120.8(8)
C16 C15 C8 122.4(8)
C20 C15 C8 116.6(8)
O4 C16 C15 120.0(8)
O4 C16 C17 121.6(9)
C15 C16 C17 118.3(9)
C18 C17 C16 117.5(9)
C18 C17 C23 120.6(9)
C16 C17 C23 121.9(9)
C17 C18 C19 125.0(9)
C17 C18 H18 117.5
C19 C18 H18 117.5
C20 C19 C18 116.7(9)
C20 C19 C24 123.0(10)
C18 C19 C24 120.3(9)
C19 C20 C15 121.6(9)
C19 C20 H20 119.2
C15 C20 H20 119.2
C25 C21 C27 112.7(13)
C25 C21 C11 111.9(10)
C27 C21 C11 108.5(11)
C25 C21 C26 107.8(12)
C27 C21 C26 106.7(11)
C11 C21 C26 109.0(10)
C29 C22 C30 113.7(11)
C29 C22 C13 109.0(11)
C30 C22 C13 108.7(10)
C29 C22 C28 108.7(12)
C30 C22 C28 105.6(13)
C13 C22 C28 111.2(10)
C31 C23 C32 108.9(11)
C31 C23 C17 110.8(10)
C32 C23 C17 112.3(10)
C31 C23 C33 108.7(11)
C32 C23 C33 107.1(11)
C17 C23 C33 108.9(10)
C35 C24 C36 112.4(16)
C35 C24 C34 106.6(17)
C36 C24 C34 105.6(14)
C35 C24 C19 109.5(12)
C36 C24 C19 109.1(15)
C34 C24 C19 113.5(10)
C21 C25 H25A 109.5
C21 C25 H25B 109.5
H25A C25 H25B 109.5
C21 C25 H25C 109.5
H25A C25 H25C 109.5
H25B C25 H25C 109.5
C21 C26 H26A 109.5
C21 C26 H26B 109.5
H26A C26 H26B 109.5
C21 C26 H26C 109.5
H26A C26 H26C 109.5
H26B C26 H26C 109.5
C21 C27 H27A 109.5
C21 C27 H27B 109.5
H27A C27 H27B 109.5
C21 C27 H27C 109.5
H27A C27 H27C 109.5
H27B C27 H27C 109.5
C22 C28 H28A 109.5
C22 C28 H28B 109.5
H28A C28 H28B 109.5
C22 C28 H28C 109.5
H28A C28 H28C 109.5
H28B C28 H28C 109.5
C22 C29 H29A 109.5
C22 C29 H29B 109.5
H29A C29 H29B 109.5
C22 C29 H29C 109.5
H29A C29 H29C 109.5
H29B C29 H29C 109.5
C22 C30 H30A 109.5
C22 C30 H30B 109.5
H30A C30 H30B 109.5
C22 C30 H30C 109.5
H30A C30 H30C 109.5
H30B C30 H30C 109.5
C23 C31 H31A 109.5
C23 C31 H31B 109.5
H31A C31 H31B 109.5
C23 C31 H31C 109.5
H31A C31 H31C 109.5
H31B C31 H31C 109.5
C23 C32 H32A 109.5
C23 C32 H32B 109.5
H32A C32 H32B 109.5
C23 C32 H32C 109.5
H32A C32 H32C 109.5
H32B C32 H32C 109.5
C23 C33 H33A 109.5
C23 C33 H33B 109.5
H33A C33 H33B 109.5
C23 C33 H33C 109.5
H33A C33 H33C 109.5
H33B C33 H33C 109.5
C24 C34 H34A 109.5
C24 C34 H34B 109.5
H34A C34 H34B 109.5
C24 C34 H34C 109.5
H34A C34 H34C 109.5
H34B C34 H34C 109.5
C24 C35 H35A 109.5
C24 C35 H35B 109.5
H35A C35 H35B 109.5
C24 C35 H35C 109.5
H35A C35 H35C 109.5
H35B C35 H35C 109.5
C24 C36 H36A 109.5
C24 C36 H36B 109.5
H36A C36 H36B 109.5
C24 C36 H36C 109.5
H36A C36 H36C 109.5
H36B C36 H36C 109.5

loop_
_geom_bond_atom_site_label_1
_geom_bond_atom_site_label_2
_geom_bond_distance
U1 O2 1.767(8)
U1 O1 1.787(7)
U1 O3 2.215(6)
U1 O4 2.249(6)
U1 N2 2.491(7)
U1 N1 2.531(7)
U1 O5 2.575(7)
N1 C8 1.287(11)
N1 C2 1.411(10)
C1 C6 1.377(12)
C1 C2 1.405(12)
C1 N2 1.441(11)
C2 C3 1.387(12)
N2 C7 1.289(12)
C3 C4 1.385(12)
C3 H3 0.9300
O3 C14 1.328(10)
C4 C5 1.369(13)
C4 H4 0.9300
O4 C16 1.296(11)
O5 H5A 0.9942
O5 H5B 0.9862
C5 C6 1.382(13)
C5 H5 0.9300
C6 H6 0.9300
C7 C9 1.459(12)
C7 H7 0.9300
C8 C15 1.434(12)
C8 H8 0.9300
C9 C10 1.391(13)
C9 C14 1.411(14)
C10 C11 1.386(13)
C10 H10 0.9300
C11 C12 1.380(15)
C11 C21 1.543(14)
C12 C13 1.390(15)
C12 H12 0.9300
C13 C14 1.409(14)
C13 C22 1.550(17)
C15 C16 1.408(13)
C15 C20 1.417(12)
C16 C17 1.424(13)
C17 C18 1.386(14)
C17 C23 1.534(15)
C18 C19 1.403(14)
C18 H18 0.9300
C19 C20 1.360(13)
C19 C24 1.535(14)
C20 H20 0.9300
C21 C25 1.502(19)
C21 C27 1.521(17)
C21 C26 1.553(17)
C22 C29 1.511(19)
C22 C30 1.541(19)
C22 C28 1.554(16)
C23 C31 1.519(16)
C23 C32 1.524(16)
C23 C33 1.558(18)
C24 C35 1.47(2)
C24 C36 1.47(3)
C24 C34 1.52(2)
C25 H25A 0.9600
C25 H25B 0.9600
C25 H25C 0.9600
C26 H26A 0.9600
C26 H26B 0.9600
C26 H26C 0.9600
C27 H27A 0.9600
C27 H27B 0.9600
C27 H27C 0.9600
C28 H28A 0.9600
C28 H28B 0.9600
C28 H28C 0.9600
C29 H29A 0.9600
C29 H29B 0.9600
C29 H29C 0.9600
C30 H30A 0.9600
C30 H30B 0.9600
C30 H30C 0.9600
C31 H31A 0.9600
C31 H31B 0.9600
C31 H31C 0.9600
C32 H32A 0.9600
C32 H32B 0.9600
C32 H32C 0.9600
C33 H33A 0.9600
C33 H33B 0.9600
C33 H33C 0.9600
C34 H34A 0.9600
C34 H34B 0.9600
C34 H34C 0.9600
C35 H35A 0.9600
C35 H35B 0.9600
C35 H35C 0.9600
C36 H36A 0.9600
C36 H36B 0.9600
C36 H36C 0.9600

loop_
_geom_torsion_atom_site_label_1
_geom_torsion_atom_site_label_2
_geom_torsion_atom_site_label_3
_geom_torsion_atom_site_label_4
_geom_torsion
C6 C1 C2 C3 0.0(14)
N2 C1 C2 C3 174.8(9)
C6 C1 C2 N1 -176.9(9)
N2 C1 C2 N1 -2.2(12)
C8 N1 C2 C3 29.8(14)
U1 N1 C2 C3 -149.5(8)
C8 N1 C2 C1 -153.4(9)
U1 N1 C2 C1 27.3(10)
C6 C1 N2 C7 -32.1(13)
C2 C1 N2 C7 153.4(8)
C6 C1 N2 U1 149.6(9)
C2 C1 N2 U1 -24.8(10)
C1 C2 C3 C4 2.2(15)
N1 C2 C3 C4 179.0(10)
C2 C3 C4 C5 -2.7(17)
C3 C4 C5 C6 0.9(17)
C2 C1 C6 C5 -1.8(16)
N2 C1 C6 C5 -176.1(10)
C4 C5 C6 C1 1.4(17)
C1 N2 C7 C9 171.3(8)
U1 N2 C7 C9 -10.7(12)
C2 N1 C8 C15 -168.5(9)
U1 N1 C8 C15 10.8(15)
N2 C7 C9 C10 174.3(9)
N2 C7 C9 C14 -12.8(14)
C14 C9 C10 C11 0.1(14)
C7 C9 C10 C11 173.1(9)
C9 C10 C11 C12 2.0(15)
C9 C10 C11 C21 -177.0(10)
C10 C11 C12 C13 -1.3(17)
C21 C11 C12 C13 177.7(11)
C11 C12 C13 C14 -1.4(17)
C11 C12 C13 C22 177.7(12)
U1 O3 C14 C13 -141.2(8)
U1 O3 C14 C9 41.6(13)
C12 C13 C14 O3 -173.7(9)
C22 C13 C14 O3 7.2(15)
C12 C13 C14 C9 3.5(14)
C22 C13 C14 C9 -175.6(10)
C10 C9 C14 O3 174.2(8)
C7 C9 C14 O3 1.5(13)
C10 C9 C14 C13 -3.0(14)
C7 C9 C14 C13 -175.7(9)
N1 C8 C15 C16 7.8(17)
N1 C8 C15 C20 -178.1(10)
U1 O4 C16 C15 -25.1(15)
U1 O4 C16 C17 155.6(8)
C20 C15 C16 O4 -178.6(8)
C8 C15 C16 O4 -4.8(14)
C20 C15 C16 C17 0.7(14)
C8 C15 C16 C17 174.5(9)
O4 C16 C17 C18 178.7(9)
C15 C16 C17 C18 -0.6(14)
O4 C16 C17 C23 -1.5(15)
C15 C16 C17 C23 179.3(9)
C16 C17 C18 C19 0.8(16)
C23 C17 C18 C19 -179.1(10)
C17 C18 C19 C20 -1.0(16)
C17 C18 C19 C24 179.3(12)
C18 C19 C20 C15 1.1(15)
C24 C19 C20 C15 -179.3(11)
C16 C15 C20 C19 -1.0(14)
C8 C15 C20 C19 -175.1(9)
C12 C11 C21 C25 174.2(12)
C10 C11 C21 C25 -6.8(16)
C12 C11 C21 C27 -60.7(15)
C10 C11 C21 C27 118.3(13)
C12 C11 C21 C26 55.1(15)
C10 C11 C21 C26 -125.9(12)
C12 C13 C22 C29 117.9(12)
C14 C13 C22 C29 -63.0(15)
C12 C13 C22 C30 -117.7(12)
C14 C13 C22 C30 61.4(14)
C12 C13 C22 C28 -1.9(19)
C14 C13 C22 C28 177.2(12)
C18 C17 C23 C31 119.7(11)
C16 C17 C23 C31 -60.1(14)
C18 C17 C23 C32 -2.3(16)
C16 C17 C23 C32 177.9(12)
C18 C17 C23 C33 -120.8(11)
C16 C17 C23 C33 59.4(13)
C20 C19 C24 C35 117.9(15)
C18 C19 C24 C35 -62.5(19)
C20 C19 C24 C36 -118.7(15)
C18 C19 C24 C36 61.0(17)
C20 C19 C24 C34 -1(2)
C18 C19 C24 C34 178.5(14)

loop_
_twin_individual_id
_twin_individual_mass_fraction_refined
1 1
2 0
